data_1517945
loop_
_publ_author_name
'Lee, Ansoo'
'Ahn, Seihwan'
'Kang, Kyungjun'
'Seo, Min-Seob'
'Kim, Yeonjoon'
'Kim, Woo Youn'
'Kim, Hyunwoo'

_publ_section_title
;
 Bicyclic Bridgehead Phosphoramidite (Briphos) Ligands with Tunable
 \p-Acceptor Ability and Catalytic Activity in the Rhodium-Catalyzed
 Conjugate Additions.
;
_journal_issue 20
_journal_name_full 'Organic letters'
_journal_page_first 5490
_journal_page_last 5493
_journal_paper_doi 10.1021/ol502772m
_journal_volume 16
_journal_year 2014
_chemical_absolute_configuration ad
_chemical_formula_moiety 'C76 H56 Cl2 N4 O8 P4 Rh2, C7 H8'
_chemical_formula_sum 'C83 H64 Cl2 N4 O8 P4 Rh2'
_chemical_formula_weight 1645.98
_chemical_name_systematic
; 
 ? 
;
_space_group_crystal_system monoclinic
_space_group_IT_number 4
_space_group_name_Hall 'P 2yb'
_space_group_name_H-M_alt 'P 1 21 1'
_symmetry_space_group_name_Hall 'P 2yb'
_symmetry_space_group_name_H-M 'P 1 21 1'
_atom_sites_solution_hydrogens geom
_audit_creation_method SHELXL-2013
_cell_angle_alpha 90
_cell_angle_beta 104.134(2)
_cell_angle_gamma 90
_cell_formula_units_Z 2
_cell_length_a 10.1059(9)
_cell_length_b 20.1867(17)
_cell_length_c 17.7321(16)
_cell_measurement_reflns_used 9958
_cell_measurement_temperature 147(2)
_cell_measurement_theta_max 27.39
_cell_measurement_theta_min 2.34
_cell_volume 3507.9(5)
_computing_cell_refinement APEX2
_computing_data_collection 'APEX2 (Bruker, 2007)'
_computing_data_reduction 'SAINT (Bruker, 2007)'
_computing_molecular_graphics 'PLATON (Spek, 2009)'
_computing_publication_material 'SHELXTL (Sheldrick, 2008)'
_computing_structure_refinement 'SHELXL-2013 (Sheldrick, 2013)'
_computing_structure_solution 'SHELXS-97 (Sheldrick, 2008)'
_diffrn_ambient_temperature 147(2)
_diffrn_measured_fraction_theta_full 1.000
_diffrn_measured_fraction_theta_max 0.999
_diffrn_measurement_device_type 'Bruker Kappa APEX-DUO CCD'
_diffrn_measurement_method '\f and \w scans'
_diffrn_radiation_type MoK\a
_diffrn_radiation_wavelength 0.71073
_diffrn_reflns_av_R_equivalents 0.0355
_diffrn_reflns_av_unetI/netI 0.0329
_diffrn_reflns_Laue_measured_fraction_full 1.000
_diffrn_reflns_Laue_measured_fraction_max 0.999
_diffrn_reflns_limit_h_max 13
_diffrn_reflns_limit_h_min -13
_diffrn_reflns_limit_k_max 26
_diffrn_reflns_limit_k_min -26
_diffrn_reflns_limit_l_max 23
_diffrn_reflns_limit_l_min -23
_diffrn_reflns_number 61667
_diffrn_reflns_point_group_measured_fraction_full 1.000
_diffrn_reflns_point_group_measured_fraction_max 0.998
_diffrn_reflns_theta_full 25.242
_diffrn_reflns_theta_max 27.529
_diffrn_reflns_theta_min 1.556
_diffrn_source 'sealed tube with Bruker Triumph monochromator'
_exptl_absorpt_coefficient_mu 0.702
_exptl_absorpt_correction_T_max 0.7456
_exptl_absorpt_correction_T_min 0.6886
_exptl_absorpt_correction_type multi-scan
_exptl_absorpt_process_details 'SADABS (Sheldrick, 1996)'
_exptl_crystal_colour yellow
_exptl_crystal_density_diffrn 1.558
_exptl_crystal_description block
_exptl_crystal_F_000 1676
_exptl_crystal_size_max 0.200
_exptl_crystal_size_mid 0.150
_exptl_crystal_size_min 0.120
_refine_diff_density_max 0.666
_refine_diff_density_min -0.245
_refine_diff_density_rms 0.068
_refine_ls_abs_structure_details
; 
 Flack x determined using 6850 quotients [(I+)-(I-)]/[(I+)+(I-)] 
 (Parsons and Flack (2004), Acta Cryst. A60, s61). 
;
_refine_ls_abs_structure_Flack -0.002(6)
_refine_ls_extinction_method none
_refine_ls_goodness_of_fit_ref 1.040
_refine_ls_hydrogen_treatment constr
_refine_ls_matrix_type full
_refine_ls_number_parameters 967
_refine_ls_number_reflns 16121
_refine_ls_number_restraints 87
_refine_ls_restrained_S_all 1.044
_refine_ls_R_factor_all 0.0327
_refine_ls_R_factor_gt 0.0277
_refine_ls_shift/su_max 0.002
_refine_ls_shift/su_mean 0.000
_refine_ls_structure_factor_coef Fsqd
_refine_ls_weighting_details 'w=1/[\s^2^(Fo^2^)+(0.0418P)^2^+0.0429P] where P=(Fo^2^+2Fc^2^)/3'
_refine_ls_weighting_scheme calc
_refine_ls_wR_factor_gt 0.0661
_refine_ls_wR_factor_ref 0.0683
_reflns_Friedel_coverage 0.943
_reflns_Friedel_fraction_full 1.000
_reflns_Friedel_fraction_max 0.998
_reflns_number_gt 14887
_reflns_number_total 16121
_reflns_threshold_expression 'I > 2\s(I)'
_cod_data_source_file ol502772m_si_003.cif
_cod_data_source_block d1426
_cod_depositor_comments 'Adding full bibliography for 1517944--1517945.cif.'
_cod_database_code 1517945
_shelx_space_group_comment
; 
The symmetry employed for this shelxl refinement is uniquely defined 
by the following loop, which should always be used as a source of 
symmetry information in preference to the above space-group names. 
They are only intended as comments. 
;
_shelx_estimated_absorpt_t_min 0.872
_shelx_estimated_absorpt_t_max 0.921
_shelxl_version_number 2013-4

loop_
_space_group_symop_operation_xyz
'x, y, z'
'-x, y+1/2, -z'

loop_
_atom_site_label
_atom_site_type_symbol
_atom_site_fract_x
_atom_site_fract_y
_atom_site_fract_z
_atom_site_U_iso_or_equiv
_atom_site_adp_type
_atom_site_occupancy
_atom_site_site_symmetry_order
_atom_site_calc_flag
_atom_site_refinement_flags_posn
_atom_site_refinement_flags_adp
_atom_site_refinement_flags_occupancy
_atom_site_disorder_assembly
_atom_site_disorder_group
Rh1 Rh 0.72365(3) 0.82313(2) 0.73783(2) 0.01857(7) Uani 1 1 d . . . . .
Rh2 Rh 0.77928(3) 0.67269(2) 0.78978(2) 0.01825(7) Uani 1 1 d . . . . .
Cl1 Cl 0.89844(9) 0.77265(4) 0.83847(5) 0.02263(18) Uani 1 1 d . . . . .
Cl2 Cl 0.75268(10) 0.72591(5) 0.66561(5) 0.0264(2) Uani 1 1 d . . . . .
P1 P 0.70587(10) 0.90640(5) 0.80893(6) 0.0212(2) Uani 1 1 d . . . . .
P2 P 0.56869(10) 0.86280(5) 0.64434(6) 0.0208(2) Uani 1 1 d . . . . .
P3 P 0.81650(10) 0.62897(5) 0.90268(6) 0.01873(19) Uani 1 1 d . . . . .
P4 P 0.65959(10) 0.58878(5) 0.74057(6) 0.0216(2) Uani 1 1 d . . . . .
O1 O 0.7356(3) 0.88498(14) 0.89868(17) 0.0294(6) Uani 1 1 d . . . . .
O2 O 0.5544(3) 0.93958(14) 0.79884(18) 0.0285(6) Uani 1 1 d . . . . .
O3 O 0.5738(3) 0.94244(13) 0.63252(17) 0.0279(6) Uani 1 1 d . . . . .
O4 O 0.5825(3) 0.83864(13) 0.55852(15) 0.0237(6) Uani 1 1 d . . . . .
O5 O 0.8498(3) 0.55048(13) 0.90431(16) 0.0249(6) Uani 1 1 d . . . . .
O6 O 0.9589(3) 0.65497(14) 0.96157(16) 0.0250(6) Uani 1 1 d . . . . .
O7 O 0.5713(3) 0.55183(14) 0.79430(17) 0.0271(6) Uani 1 1 d . . . . .
O8 O 0.5354(3) 0.61220(14) 0.66985(17) 0.0304(6) Uani 1 1 d . . . . .
N1 N 0.8041(3) 0.97445(17) 0.8148(2) 0.0230(7) Uani 1 1 d . . . . .
N2 N 0.4046(3) 0.85213(17) 0.63778(19) 0.0265(7) Uani 1 1 d . . . . .
N3 N 0.7078(3) 0.63173(16) 0.95923(18) 0.0198(6) Uani 1 1 d . . . . .
N4 N 0.7186(3) 0.52450(17) 0.6999(2) 0.0248(7) Uani 1 1 d . . . . .
C1 C 0.7692(4) 1.0252(2) 0.8665(2) 0.0249(8) Uani 1 1 d . . . . .
H1A H 0.8367 1.0623 0.8721 0.030 Uiso 1 1 calc R U . . .
C2 C 0.7571(4) 0.9308(2) 0.9592(2) 0.0282(9) Uani 1 1 d . . . . .
C3 C 0.7620(4) 0.9049(3) 1.0325(3) 0.0353(10) Uani 1 1 d . . . . .
H3A H 0.7494 0.8588 1.0395 0.042 Uiso 1 1 calc R U . . .
C4 C 0.7858(5) 0.9481(3) 1.0946(3) 0.0459(13) Uani 1 1 d . . . . .
H4A H 0.7892 0.9317 1.1453 0.055 Uiso 1 1 calc R U . . .
C5 C 0.8047(5) 1.0149(3) 1.0839(3) 0.0441(13) Uani 1 1 d . . . . .
H5A H 0.8207 1.0442 1.1271 0.053 Uiso 1 1 calc R U . . .
C6 C 0.8002(4) 1.0389(3) 1.0105(3) 0.0363(11) Uani 1 1 d . . . . .
H6A H 0.8147 1.0848 1.0037 0.044 Uiso 1 1 calc R U . . .
C7 C 0.7749(4) 0.9970(2) 0.9461(3) 0.0289(9) Uani 1 1 d . . . . .
C8 C 0.8686(4) 0.9950(2) 0.7560(2) 0.0229(8) Uani 1 1 d . . . . .
C9 C 0.9333(4) 0.9494(2) 0.7182(3) 0.0274(9) Uani 1 1 d . . . . .
H9A H 0.9307 0.9036 0.7299 0.033 Uiso 1 1 calc R U . . .
C10 C 1.0013(4) 0.9702(2) 0.6637(3) 0.0311(9) Uani 1 1 d . . . . .
H10A H 1.0412 0.9383 0.6367 0.037 Uiso 1 1 calc R U . . .
C11 C 1.0122(4) 1.0361(2) 0.6478(3) 0.0331(10) Uani 1 1 d . . . . .
H11A H 1.0628 1.0502 0.6120 0.040 Uiso 1 1 calc R U . . .
C12 C 0.9487(5) 1.0811(2) 0.6845(3) 0.0370(11) Uani 1 1 d . . . . .
H12A H 0.9556 1.1269 0.6739 0.044 Uiso 1 1 calc R U . . .
C13 C 0.8746(5) 1.0615(2) 0.7369(3) 0.0318(9) Uani 1 1 d . . . . .
H13A H 0.8277 1.0936 0.7598 0.038 Uiso 1 1 calc R U . . .
C14 C 0.6285(4) 1.0520(2) 0.8288(3) 0.0273(9) Uani 1 1 d . . . . .
C15 C 0.5275(4) 1.0068(2) 0.7947(2) 0.0262(8) Uani 1 1 d . . . . .
C16 C 0.3978(4) 1.0265(2) 0.7570(3) 0.0332(10) Uani 1 1 d . . . . .
H16A H 0.3307 0.9950 0.7334 0.040 Uiso 1 1 calc R U . . .
C17 C 0.3674(5) 1.0935(3) 0.7544(3) 0.0410(11) Uani 1 1 d . . . . .
H17A H 0.2781 1.1080 0.7293 0.049 Uiso 1 1 calc R U . . .
C18 C 0.4655(5) 1.1396(2) 0.7879(3) 0.0443(12) Uani 1 1 d . . . . .
H18A H 0.4434 1.1854 0.7854 0.053 Uiso 1 1 calc R U . . .
C19 C 0.5950(5) 1.1192(2) 0.8249(3) 0.0371(11) Uani 1 1 d . . . . .
H19A H 0.6620 1.1510 0.8479 0.044 Uiso 1 1 calc R U . . .
C20 C 0.3173(4) 0.8738(2) 0.5615(2) 0.0281(9) Uani 1 1 d . . . . .
H20A H 0.2198 0.8686 0.5635 0.034 Uiso 1 1 calc R U . . .
C21 C 0.4654(5) 0.9767(2) 0.5854(3) 0.0308(9) Uani 1 1 d . . . . .
C22 C 0.4874(6) 1.0439(2) 0.5765(3) 0.0401(11) Uani 1 1 d . . . . .
H22A H 0.5718 1.0637 0.6019 0.048 Uiso 1 1 calc R U . . .
C23 C 0.3852(6) 1.0813(3) 0.5302(3) 0.0486(14) Uani 1 1 d . . . . .
H23A H 0.3987 1.1274 0.5242 0.058 Uiso 1 1 calc R U . . .
C24 C 0.2638(6) 1.0525(3) 0.4927(3) 0.0471(13) Uani 1 1 d . . . . .
H24A H 0.1946 1.0783 0.4598 0.057 Uiso 1 1 calc R U . . .
C25 C 0.2423(5) 0.9860(3) 0.5030(3) 0.0388(11) Uani 1 1 d . . . . .
H25A H 0.1572 0.9668 0.4777 0.047 Uiso 1 1 calc R U . . .
C26 C 0.3425(5) 0.9463(2) 0.5496(3) 0.0304(9) Uani 1 1 d . . . . .
C27 C 0.4774(4) 0.81026(19) 0.5033(2) 0.0252(8) Uani 1 1 d . . . . .
C28 C 0.5101(5) 0.7652(2) 0.4522(3) 0.0338(10) Uani 1 1 d . . . . .
H28A H 0.6024 0.7527 0.4568 0.041 Uiso 1 1 calc R U . . .
C29 C 0.4074(6) 0.7386(2) 0.3945(3) 0.0443(12) Uani 1 1 d . . . . .
H29A H 0.4291 0.7080 0.3586 0.053 Uiso 1 1 calc R U . . .
C30 C 0.2741(6) 0.7559(3) 0.3885(3) 0.0449(12) Uani 1 1 d . . . . .
H30A H 0.2038 0.7375 0.3484 0.054 Uiso 1 1 calc R U . . .
C31 C 0.2416(5) 0.8005(2) 0.4410(3) 0.0396(11) Uani 1 1 d . . . . .
H31A H 0.1489 0.8120 0.4369 0.047 Uiso 1 1 calc R U . . .
C32 C 0.3429(4) 0.8280(2) 0.4991(2) 0.0283(8) Uani 1 1 d . . . . .
C33 C 0.3462(4) 0.80721(19) 0.6831(2) 0.0246(8) Uani 1 1 d . . . . .
C34 C 0.3923(4) 0.7430(2) 0.6978(3) 0.0306(9) Uani 1 1 d . . . . .
H34A H 0.4680 0.7280 0.6796 0.037 Uiso 1 1 calc R U . . .
C35 C 0.3282(5) 0.7003(2) 0.7392(3) 0.0372(11) Uani 1 1 d . . . . .
H35A H 0.3613 0.6564 0.7504 0.045 Uiso 1 1 calc R U . . .
C36 C 0.2151(5) 0.7221(2) 0.7639(3) 0.0393(11) Uani 1 1 d . . . . .
H36A H 0.1687 0.6927 0.7905 0.047 Uiso 1 1 calc R U . . .
C37 C 0.1708(5) 0.7859(2) 0.7499(3) 0.0401(11) Uani 1 1 d . . . . .
H37A H 0.0934 0.8007 0.7667 0.048 Uiso 1 1 calc R U . . .
C38 C 0.2378(4) 0.8291(2) 0.7116(3) 0.0341(9) Uani 1 1 d . . . . .
H38A H 0.2094 0.8740 0.7046 0.041 Uiso 1 1 calc R U . . .
C39 C 0.7699(4) 0.60765(19) 1.0398(2) 0.0230(8) Uani 1 1 d . . . . .
H39A H 0.6975 0.6071 1.0694 0.028 Uiso 1 1 calc R U . . .
C40 C 0.8547(4) 0.5121(2) 0.9701(2) 0.0253(8) Uani 1 1 d . . . . .
C41 C 0.8940(4) 0.4468(2) 0.9655(3) 0.0304(9) Uani 1 1 d . . . . .
H41A H 0.9152 0.4305 0.9196 0.036 Uiso 1 1 calc R U . . .
C42 C 0.9019(5) 0.4058(2) 1.0285(3) 0.0359(11) Uani 1 1 d . . . . .
H42A H 0.9318 0.3613 1.0267 0.043 Uiso 1 1 calc R U . . .
C43 C 0.8671(5) 0.4284(2) 1.0930(3) 0.0407(12) Uani 1 1 d . . . . .
H43A H 0.8697 0.3992 1.1354 0.049 Uiso 1 1 calc R U . . .
C44 C 0.8279(5) 0.4934(2) 1.0976(3) 0.0351(10) Uani 1 1 d . . . . .
H44A H 0.8054 0.5088 1.1436 0.042 Uiso 1 1 calc R U . . .
C45 C 0.8210(4) 0.5368(2) 1.0355(2) 0.0251(8) Uani 1 1 d . . . . .
C46 C 0.9652(4) 0.68015(19) 1.0349(2) 0.0230(8) Uani 1 1 d . . . . .
C47 C 1.0637(4) 0.7283(2) 1.0633(3) 0.0307(9) Uani 1 1 d . . . . .
H47A H 1.1230 0.7433 1.0328 0.037 Uiso 1 1 calc R U . . .
C48 C 1.0736(5) 0.7538(2) 1.1370(3) 0.0386(11) Uani 1 1 d . . . . .
H48A H 1.1402 0.7865 1.1576 0.046 Uiso 1 1 calc R U . . .
C49 C 0.9856(6) 0.7313(3) 1.1807(3) 0.0449(12) Uani 1 1 d . . . . .
H49A H 0.9926 0.7486 1.2314 0.054 Uiso 1 1 calc R U . . .
C50 C 0.8885(5) 0.6842(2) 1.1509(2) 0.0345(10) Uani 1 1 d . . . . .
H50A H 0.8276 0.6700 1.1809 0.041 Uiso 1 1 calc R U . . .
C51 C 0.8782(4) 0.65702(19) 1.0778(2) 0.0256(8) Uani 1 1 d . . . . .
C52 C 0.5970(4) 0.6775(2) 0.9513(2) 0.0206(7) Uani 1 1 d . . . . .
C53 C 0.4762(4) 0.6546(2) 0.9674(3) 0.0322(10) Uani 1 1 d . . . . .
H53A H 0.4676 0.6095 0.9808 0.039 Uiso 1 1 calc R U . . .
C54 C 0.3690(5) 0.6984(2) 0.9637(3) 0.0421(12) Uani 1 1 d . . . . .
H54A H 0.2873 0.6830 0.9752 0.051 Uiso 1 1 calc R U . . .
C55 C 0.3788(4) 0.7632(2) 0.9438(3) 0.0359(10) Uani 1 1 d . . . . .
H55A H 0.3051 0.7928 0.9422 0.043 Uiso 1 1 calc R U . . .
C56 C 0.4971(5) 0.7854(2) 0.9260(3) 0.0335(10) Uani 1 1 d . . . . .
H56A H 0.5032 0.8301 0.9105 0.040 Uiso 1 1 calc R U . . .
C57 C 0.6063(4) 0.74312(19) 0.9305(2) 0.0245(8) Uani 1 1 d . . . . .
H57A H 0.6878 0.7591 0.9194 0.029 Uiso 1 1 calc R U . . .
C58 C 0.6150(4) 0.4718(2) 0.6752(3) 0.0279(9) Uani 1 1 d . . . . .
H58A H 0.6532 0.4372 0.6461 0.034 Uiso 1 1 calc R U . . .
C59 C 0.5679(4) 0.4833(2) 0.8056(3) 0.0267(8) Uani 1 1 d . . . . .
C60 C 0.5425(4) 0.4606(2) 0.8740(3) 0.0333(10) Uani 1 1 d . . . . .
H60A H 0.5278 0.4906 0.9124 0.040 Uiso 1 1 calc R U . . .
C61 C 0.5390(5) 0.3926(3) 0.8851(3) 0.0417(12) Uani 1 1 d . . . . .
H61A H 0.5229 0.3758 0.9321 0.050 Uiso 1 1 calc R U . . .
C62 C 0.5585(5) 0.3494(2) 0.8292(3) 0.0459(13) Uani 1 1 d . . . . .
H62A H 0.5558 0.3030 0.8378 0.055 Uiso 1 1 calc R U . . .
C63 C 0.5820(5) 0.3729(2) 0.7604(3) 0.0409(11) Uani 1 1 d . . . . .
H63A H 0.5949 0.3425 0.7219 0.049 Uiso 1 1 calc R U . . .
C64 C 0.5869(4) 0.4406(2) 0.7470(3) 0.0296(9) Uani 1 1 d . . . . .
C65 C 0.4548(5) 0.5665(2) 0.6210(3) 0.0333(10) Uani 1 1 d . . . . .
C66 C 0.3398(5) 0.5928(3) 0.5703(3) 0.0420(12) Uani 1 1 d . . . . .
H66A H 0.3196 0.6387 0.5708 0.050 Uiso 1 1 calc R U . . .
C67 C 0.2549(6) 0.5498(3) 0.5187(3) 0.0536(15) Uani 1 1 d . . . . .
H67A H 0.1752 0.5664 0.4836 0.064 Uiso 1 1 calc R U . . .
C68 C 0.2861(5) 0.4832(3) 0.5183(3) 0.0488(14) Uani 1 1 d . . . . .
H68A H 0.2281 0.4541 0.4829 0.059 Uiso 1 1 calc R U . . .
C69 C 0.4007(5) 0.4588(3) 0.5691(3) 0.0383(11) Uani 1 1 d . . . . .
H69A H 0.4212 0.4129 0.5684 0.046 Uiso 1 1 calc R U . . .
C70 C 0.4875(4) 0.5003(2) 0.6217(2) 0.0315(10) Uani 1 1 d . . . . .
C71 C 0.8583(4) 0.5097(2) 0.7048(2) 0.0274(9) Uani 1 1 d . . . . .
C72 C 0.9478(4) 0.5601(2) 0.6956(3) 0.0309(10) Uani 1 1 d . . . . .
H72A H 0.9179 0.6049 0.6912 0.037 Uiso 1 1 calc R U . . .
C73 C 1.0789(5) 0.5451(3) 0.6929(3) 0.0417(12) Uani 1 1 d . . . . .
H73A H 1.1396 0.5798 0.6878 0.050 Uiso 1 1 calc R U . . .
C74 C 1.1238(5) 0.4808(3) 0.6976(3) 0.0485(13) Uani 1 1 d . . . . .
H74A H 1.2142 0.4707 0.6945 0.058 Uiso 1 1 calc R U . . .
C75 C 1.0359(5) 0.4309(3) 0.7067(3) 0.0471(13) Uani 1 1 d . . . . .
H75A H 1.0660 0.3862 0.7092 0.056 Uiso 1 1 calc R U . . .
C76 C 0.9046(5) 0.4448(2) 0.7121(3) 0.0384(11) Uani 1 1 d . . . . .
H76A H 0.8465 0.4102 0.7209 0.046 Uiso 1 1 calc R U . . .
C1S C 0.8365(6) 0.7701(3) 1.4006(3) 0.038(2) Uani 0.5 1 d DG U P A 1
C2S C 0.8612(8) 0.8179(3) 1.4589(4) 0.047(3) Uani 0.5 1 d DG U P A 1
H2SA H 0.8234 0.8610 1.4484 0.056 Uiso 0.5 1 calc R U P A 1
C3S C 0.9410(9) 0.8025(3) 1.5324(4) 0.050(3) Uani 0.5 1 d G U P A 1
H3SA H 0.9579 0.8352 1.5722 0.060 Uiso 0.5 1 calc R U P A 1
C4S C 0.9962(8) 0.7395(4) 1.5476(3) 0.044(2) Uani 0.5 1 d G U P A 1
H4SA H 1.0508 0.7290 1.5979 0.053 Uiso 0.5 1 calc R U P A 1
C5S C 0.9715(8) 0.6917(3) 1.4894(4) 0.052(3) Uani 0.5 1 d G U P A 1
H5SA H 1.0093 0.6486 1.4999 0.062 Uiso 0.5 1 calc R U P A 1
C6S C 0.8916(8) 0.7070(3) 1.4159(4) 0.045(3) Uani 0.5 1 d DG U P A 1
H6SA H 0.8748 0.6744 1.3761 0.054 Uiso 0.5 1 calc R U P A 1
C7S C 0.7407(10) 0.7843(5) 1.3231(6) 0.053(3) Uani 0.5 1 d D . P A 1
H7SA H 0.7123 0.8309 1.3211 0.080 Uiso 0.5 1 calc R U P A 1
H7SB H 0.6602 0.7557 1.3160 0.080 Uiso 0.5 1 calc R U P A 1
H7SC H 0.7872 0.7757 1.2816 0.080 Uiso 0.5 1 calc R U P A 1
C1X C 0.9346(10) 0.7353(4) 1.4941(5) 0.067(3) Uani 0.5 1 d DG U P B 2
C2X C 0.8794(12) 0.7062(4) 1.4223(6) 0.072(4) Uani 0.5 1 d DG U P B 2
H2XA H 0.8889 0.6599 1.4156 0.087 Uiso 0.5 1 calc R U P B 2
C3X C 0.8104(12) 0.7449(6) 1.3602(5) 0.094(4) Uani 0.5 1 d G U P B 2
H3XA H 0.7727 0.7250 1.3111 0.113 Uiso 0.5 1 calc R U P B 2
C4X C 0.7965(12) 0.8126(6) 1.3700(7) 0.094(4) Uani 0.5 1 d G U P B 2
H4XA H 0.7493 0.8390 1.3276 0.113 Uiso 0.5 1 calc R U P B 2
C5X C 0.8516(15) 0.8417(4) 1.4419(8) 0.095(5) Uani 0.5 1 d G U P B 2
H5XA H 0.8421 0.8880 1.4486 0.114 Uiso 0.5 1 calc R U P B 2
C6X C 0.9207(13) 0.8030(4) 1.5039(6) 0.076(4) Uani 0.5 1 d DG U P B 2
H6XA H 0.9584 0.8229 1.5530 0.091 Uiso 0.5 1 calc R U P B 2
C7X C 1.0205(17) 0.6965(7) 1.5588(8) 0.097(5) Uani 0.5 1 d D U P B 2
H7XA H 1.0247 0.6503 1.5424 0.146 Uiso 0.5 1 calc R U P B 2
H7XB H 0.9808 0.6983 1.6039 0.146 Uiso 0.5 1 calc R U P B 2
H7XC H 1.1128 0.7151 1.5727 0.146 Uiso 0.5 1 calc R U P B 2

loop_
_atom_site_aniso_label
_atom_site_aniso_U_11
_atom_site_aniso_U_22
_atom_site_aniso_U_33
_atom_site_aniso_U_23
_atom_site_aniso_U_13
_atom_site_aniso_U_12
Rh1 0.02024(13) 0.01666(14) 0.01900(14) 0.00194(12) 0.00515(10) -0.00117(11)
Rh2 0.02227(14) 0.01622(13) 0.01742(14) 0.00099(11) 0.00709(10) 0.00075(11)
Cl1 0.0221(4) 0.0208(4) 0.0236(4) 0.0032(4) 0.0030(3) -0.0030(3)
Cl2 0.0387(5) 0.0233(5) 0.0193(4) 0.0022(4) 0.0112(4) 0.0035(4)
P1 0.0210(5) 0.0197(5) 0.0234(5) -0.0002(4) 0.0064(4) -0.0032(4)
P2 0.0216(5) 0.0184(5) 0.0222(5) 0.0032(4) 0.0050(4) -0.0011(4)
P3 0.0203(5) 0.0169(4) 0.0200(5) 0.0027(4) 0.0069(4) 0.0025(4)
P4 0.0235(5) 0.0211(5) 0.0213(5) -0.0029(4) 0.0075(4) 0.0007(4)
O1 0.0384(16) 0.0289(15) 0.0241(15) -0.0021(12) 0.0135(13) -0.0056(12)
O2 0.0209(14) 0.0228(15) 0.0438(18) -0.0064(13) 0.0119(12) -0.0038(11)
O3 0.0297(15) 0.0190(14) 0.0317(16) 0.0051(12) 0.0010(12) 0.0000(11)
O4 0.0255(13) 0.0242(15) 0.0218(13) 0.0016(11) 0.0064(11) -0.0019(10)
O5 0.0287(14) 0.0169(13) 0.0312(15) 0.0042(11) 0.0116(12) 0.0054(11)
O6 0.0208(13) 0.0285(15) 0.0252(14) 0.0028(11) 0.0049(11) 0.0015(10)
O7 0.0308(15) 0.0232(15) 0.0312(16) -0.0044(12) 0.0148(12) -0.0025(12)
O8 0.0297(15) 0.0281(15) 0.0295(15) -0.0034(13) -0.0003(12) 0.0028(12)
N1 0.0218(16) 0.0196(16) 0.0294(18) -0.0053(14) 0.0098(14) -0.0021(13)
N2 0.0226(16) 0.0336(19) 0.0224(17) 0.0076(14) 0.0040(13) 0.0010(14)
N3 0.0215(15) 0.0207(16) 0.0186(15) 0.0050(13) 0.0074(12) 0.0024(12)
N4 0.0246(17) 0.0240(18) 0.0276(18) -0.0073(14) 0.0097(14) -0.0034(13)
C1 0.0218(19) 0.0213(19) 0.032(2) -0.0102(17) 0.0085(16) -0.0044(15)
C2 0.0212(19) 0.038(2) 0.027(2) -0.0077(18) 0.0080(16) -0.0040(17)
C3 0.029(2) 0.050(3) 0.029(2) -0.003(2) 0.0096(18) -0.004(2)
C4 0.037(3) 0.073(4) 0.027(2) -0.005(2) 0.007(2) -0.009(2)
C5 0.033(2) 0.068(4) 0.032(3) -0.025(3) 0.009(2) -0.006(2)
C6 0.023(2) 0.043(3) 0.043(3) -0.015(2) 0.0098(19) -0.0020(19)
C7 0.0142(18) 0.041(2) 0.030(2) -0.0095(19) 0.0040(16) -0.0022(16)
C8 0.0159(17) 0.028(2) 0.0231(19) 0.0003(16) 0.0019(14) -0.0031(15)
C9 0.028(2) 0.022(2) 0.033(2) 0.0024(17) 0.0100(17) -0.0010(16)
C10 0.031(2) 0.030(2) 0.035(2) -0.0020(19) 0.0135(18) 0.0004(18)
C11 0.030(2) 0.037(2) 0.032(2) 0.0042(19) 0.0081(18) -0.0092(19)
C12 0.043(3) 0.027(2) 0.041(3) 0.006(2) 0.012(2) -0.007(2)
C13 0.034(2) 0.023(2) 0.040(3) -0.0022(18) 0.0126(19) -0.0023(17)
C14 0.026(2) 0.028(2) 0.029(2) -0.0054(17) 0.0099(17) -0.0015(16)
C15 0.026(2) 0.023(2) 0.030(2) -0.0032(17) 0.0104(17) 0.0032(15)
C16 0.023(2) 0.041(3) 0.037(2) -0.009(2) 0.0094(17) 0.0005(18)
C17 0.033(2) 0.044(3) 0.045(3) -0.006(2) 0.006(2) 0.013(2)
C18 0.045(3) 0.030(3) 0.059(3) -0.006(2) 0.014(2) 0.009(2)
C19 0.036(2) 0.027(2) 0.049(3) -0.011(2) 0.012(2) -0.0009(19)
C20 0.0211(19) 0.037(2) 0.025(2) 0.0059(18) 0.0027(16) 0.0040(16)
C21 0.041(2) 0.025(2) 0.026(2) 0.0024(17) 0.0077(18) 0.0088(18)
C22 0.059(3) 0.023(2) 0.037(3) 0.0003(19) 0.009(2) 0.007(2)
C23 0.079(4) 0.030(3) 0.035(3) 0.004(2) 0.011(3) 0.021(3)
C24 0.062(3) 0.041(3) 0.035(3) 0.004(2) 0.005(2) 0.028(3)
C25 0.040(3) 0.049(3) 0.026(2) 0.004(2) 0.0044(19) 0.017(2)
C26 0.034(2) 0.034(2) 0.024(2) 0.0019(18) 0.0083(18) 0.0079(18)
C27 0.032(2) 0.022(2) 0.0209(19) 0.0031(15) 0.0045(16) -0.0057(15)
C28 0.043(3) 0.028(2) 0.032(2) 0.0036(19) 0.012(2) 0.0004(19)
C29 0.068(4) 0.030(3) 0.035(3) -0.008(2) 0.013(2) -0.011(2)
C30 0.052(3) 0.041(3) 0.036(3) -0.007(2) 0.001(2) -0.018(2)
C31 0.032(2) 0.043(3) 0.039(3) 0.005(2) -0.0008(19) -0.0103(19)
C32 0.032(2) 0.027(2) 0.025(2) 0.0063(18) 0.0048(15) -0.0051(18)
C33 0.0223(18) 0.029(2) 0.0218(19) -0.0012(15) 0.0042(15) -0.0043(15)
C34 0.024(2) 0.029(2) 0.041(2) 0.0002(18) 0.0133(17) 0.0003(16)
C35 0.035(2) 0.026(2) 0.053(3) 0.006(2) 0.015(2) -0.0023(18)
C36 0.037(3) 0.041(3) 0.045(3) 0.005(2) 0.018(2) -0.010(2)
C37 0.035(2) 0.043(3) 0.050(3) -0.005(2) 0.024(2) -0.002(2)
C38 0.030(2) 0.031(2) 0.045(3) 0.004(2) 0.0157(18) 0.0040(19)
C39 0.0257(19) 0.0236(19) 0.0200(18) 0.0053(15) 0.0060(15) 0.0010(15)
C40 0.0213(19) 0.0202(19) 0.032(2) 0.0066(16) 0.0025(16) 0.0002(15)
C41 0.024(2) 0.0195(19) 0.044(3) 0.0000(18) 0.0019(18) 0.0005(16)
C42 0.033(2) 0.0154(19) 0.051(3) 0.0087(19) -0.005(2) -0.0029(17)
C43 0.045(3) 0.029(2) 0.042(3) 0.017(2) -0.001(2) -0.006(2)
C44 0.038(2) 0.032(2) 0.031(2) 0.0126(19) 0.0004(19) -0.0026(19)
C45 0.0233(19) 0.022(2) 0.028(2) 0.0068(16) 0.0019(16) -0.0024(15)
C46 0.0260(18) 0.0196(19) 0.0207(18) 0.0048(15) 0.0008(14) 0.0047(15)
C47 0.027(2) 0.027(2) 0.035(2) 0.0063(19) 0.0031(17) 0.0013(17)
C48 0.037(3) 0.033(2) 0.041(3) -0.008(2) 0.0001(19) -0.005(2)
C49 0.055(3) 0.048(3) 0.027(2) -0.008(2) 0.002(2) -0.006(2)
C50 0.045(3) 0.034(3) 0.025(2) 0.0014(18) 0.0085(18) -0.0016(19)
C51 0.031(2) 0.021(2) 0.0224(19) 0.0048(15) 0.0016(16) 0.0024(15)
C52 0.0227(17) 0.0210(18) 0.0193(17) 0.0007(16) 0.0075(13) 0.0018(15)
C53 0.031(2) 0.025(2) 0.046(3) 0.0065(18) 0.020(2) 0.0014(16)
C54 0.030(2) 0.041(3) 0.064(3) 0.012(2) 0.027(2) 0.0047(19)
C55 0.030(2) 0.035(2) 0.048(3) 0.006(2) 0.020(2) 0.0146(19)
C56 0.036(2) 0.024(2) 0.044(3) 0.0030(19) 0.016(2) 0.0036(17)
C57 0.026(2) 0.0197(19) 0.031(2) 0.0022(15) 0.0118(16) 0.0015(15)
C58 0.028(2) 0.024(2) 0.033(2) -0.0095(17) 0.0103(17) -0.0027(16)
C59 0.025(2) 0.023(2) 0.033(2) -0.0010(17) 0.0083(17) -0.0045(15)
C60 0.028(2) 0.035(2) 0.038(3) 0.001(2) 0.0113(19) -0.0048(18)
C61 0.037(3) 0.044(3) 0.046(3) 0.015(2) 0.014(2) -0.008(2)
C62 0.046(3) 0.026(2) 0.067(4) 0.007(2) 0.015(3) -0.007(2)
C63 0.044(3) 0.023(2) 0.057(3) -0.009(2) 0.015(2) -0.006(2)
C64 0.025(2) 0.029(2) 0.035(2) -0.0033(18) 0.0080(17) -0.0038(17)
C65 0.033(2) 0.041(3) 0.024(2) -0.0079(19) 0.0042(17) -0.0008(19)
C66 0.037(3) 0.050(3) 0.034(3) -0.006(2) 0.000(2) 0.007(2)
C67 0.041(3) 0.075(4) 0.036(3) -0.017(3) -0.007(2) 0.005(3)
C68 0.042(3) 0.066(4) 0.034(3) -0.022(3) 0.002(2) -0.010(3)
C69 0.041(3) 0.039(3) 0.035(3) -0.015(2) 0.010(2) -0.007(2)
C70 0.032(2) 0.041(3) 0.023(2) -0.0079(18) 0.0094(17) -0.0018(19)
C71 0.027(2) 0.030(2) 0.027(2) -0.0060(17) 0.0089(16) 0.0026(16)
C72 0.032(2) 0.029(2) 0.033(2) -0.0071(18) 0.0119(18) -0.0018(18)
C73 0.032(2) 0.054(3) 0.040(3) -0.011(2) 0.012(2) -0.006(2)
C74 0.033(3) 0.066(4) 0.050(3) -0.009(3) 0.016(2) 0.007(2)
C75 0.045(3) 0.048(3) 0.047(3) -0.004(2) 0.008(2) 0.019(2)
C76 0.037(3) 0.039(3) 0.039(3) -0.001(2) 0.009(2) 0.003(2)
C1S 0.018(4) 0.041(5) 0.062(6) -0.016(5) 0.023(4) -0.009(4)
C2S 0.026(4) 0.040(6) 0.075(7) -0.018(6) 0.014(5) -0.006(4)
C3S 0.038(5) 0.051(6) 0.062(6) -0.025(5) 0.017(5) -0.015(5)
C4S 0.034(5) 0.050(6) 0.048(5) -0.005(5) 0.011(4) -0.010(4)
C5S 0.043(5) 0.035(5) 0.075(7) -0.005(5) 0.010(5) -0.005(4)
C6S 0.033(5) 0.035(6) 0.066(7) -0.026(6) 0.010(5) -0.006(5)
C7S 0.030(5) 0.062(8) 0.066(8) -0.016(6) 0.010(5) -0.010(5)
C1X 0.061(7) 0.057(7) 0.099(8) -0.002(6) 0.053(6) -0.003(5)
C2X 0.082(9) 0.062(9) 0.092(9) -0.016(8) 0.058(8) 0.010(8)
C3X 0.097(9) 0.093(9) 0.110(10) 0.000(8) 0.061(8) -0.006(8)
C4X 0.083(9) 0.087(9) 0.128(10) 0.022(9) 0.056(8) -0.008(8)
C5X 0.082(9) 0.082(9) 0.132(11) 0.019(8) 0.046(9) -0.009(8)
C6X 0.075(9) 0.050(8) 0.117(10) -0.028(7) 0.052(8) -0.005(7)
C7X 0.077(11) 0.083(11) 0.136(15) 0.014(11) 0.034(10) 0.001(9)

loop_
_atom_type_symbol
_atom_type_description
_atom_type_scat_dispersion_real
_atom_type_scat_dispersion_imag
_atom_type_scat_source
C C 0.0033 0.0016 'International Tables Vol C Tables 4.2.6.8 and 6.1.1.4'
H H 0.0000 0.0000 'International Tables Vol C Tables 4.2.6.8 and 6.1.1.4'
N N 0.0061 0.0033 'International Tables Vol C Tables 4.2.6.8 and 6.1.1.4'
O O 0.0106 0.0060 'International Tables Vol C Tables 4.2.6.8 and 6.1.1.4'
P P 0.1023 0.0942 'International Tables Vol C Tables 4.2.6.8 and 6.1.1.4'
Cl Cl 0.1484 0.1585 'International Tables Vol C Tables 4.2.6.8 and 6.1.1.4'
Rh Rh -1.1178 0.9187 'International Tables Vol C Tables 4.2.6.8 and 6.1.1.4'

loop_
_geom_angle_atom_site_label_1
_geom_angle_atom_site_label_2
_geom_angle_atom_site_label_3
_geom_angle
P1 Rh1 P2 90.67(4)
P1 Rh1 Cl2 176.13(4)
P2 Rh1 Cl2 93.12(4)
P1 Rh1 Cl1 92.74(4)
P2 Rh1 Cl1 176.58(4)
Cl2 Rh1 Cl1 83.47(3)
P1 Rh1 Rh2 127.92(3)
P2 Rh1 Rh2 128.73(3)
Cl2 Rh1 Rh2 48.58(2)
Cl1 Rh1 Rh2 48.42(2)
P3 Rh2 P4 90.44(4)
P3 Rh2 Cl1 92.99(4)
P4 Rh2 Cl1 175.11(4)
P3 Rh2 Cl2 175.93(4)
P4 Rh2 Cl2 93.13(4)
Cl1 Rh2 Cl2 83.56(3)
P3 Rh2 Rh1 130.08(3)
P4 Rh2 Rh1 126.50(3)
Cl1 Rh2 Rh1 48.68(2)
Cl2 Rh2 Rh1 48.44(2)
Rh2 Cl1 Rh1 82.90(3)
Rh1 Cl2 Rh2 82.98(3)
O1 P1 O2 99.30(16)
O1 P1 N1 101.20(17)
O2 P1 N1 101.18(16)
O1 P1 Rh1 110.56(12)
O2 P1 Rh1 117.91(11)
N1 P1 Rh1 123.06(12)
O3 P2 O4 99.34(15)
O3 P2 N2 100.59(17)
O4 P2 N2 102.04(16)
O3 P2 Rh1 115.48(11)
O4 P2 Rh1 113.36(11)
N2 P2 Rh1 122.65(12)
O5 P3 O6 98.94(15)
O5 P3 N3 100.80(15)
O6 P3 N3 102.21(16)
O5 P3 Rh2 114.18(11)
O6 P3 Rh2 112.96(11)
N3 P3 Rh2 124.16(12)
O8 P4 O7 98.91(17)
O8 P4 N4 100.66(17)
O7 P4 N4 101.59(16)
O8 P4 Rh2 109.88(12)
O7 P4 Rh2 117.26(11)
N4 P4 Rh2 124.55(13)
C2 O1 P1 122.7(3)
C15 O2 P1 124.9(2)
C21 O3 P2 121.7(3)
C27 O4 P2 123.9(2)
C40 O5 P3 121.7(3)
C46 O6 P3 123.2(2)
C59 O7 P4 124.7(3)
C65 O8 P4 121.2(3)
C8 N1 C1 118.4(3)
C8 N1 P1 124.3(3)
C1 N1 P1 112.3(2)
C33 N2 C20 117.5(3)
C33 N2 P2 126.1(3)
C20 N2 P2 112.9(3)
C52 N3 C39 116.1(3)
C52 N3 P3 125.4(2)
C39 N3 P3 112.4(2)
C71 N4 C58 119.0(3)
C71 N4 P4 126.3(3)
C58 N4 P4 112.7(3)
N1 C1 C7 111.0(3)
N1 C1 C14 108.3(3)
C7 C1 C14 111.4(3)
N1 C1 H1A 108.7
C7 C1 H1A 108.7
C14 C1 H1A 108.7
C7 C2 C3 123.1(4)
C7 C2 O1 121.2(4)
C3 C2 O1 115.7(4)
C4 C3 C2 117.9(5)
C4 C3 H3A 121.1
C2 C3 H3A 121.1
C3 C4 C5 120.7(5)
C3 C4 H4A 119.6
C5 C4 H4A 119.6
C4 C5 C6 119.9(4)
C4 C5 H5A 120.1
C6 C5 H5A 120.1
C5 C6 C7 121.2(5)
C5 C6 H6A 119.4
C7 C6 H6A 119.4
C2 C7 C6 117.2(4)
C2 C7 C1 123.2(4)
C6 C7 C1 119.7(4)
C13 C8 C9 117.9(4)
C13 C8 N1 121.1(4)
C9 C8 N1 121.0(4)
C10 C9 C8 120.5(4)
C10 C9 H9A 119.7
C8 C9 H9A 119.7
C11 C10 C9 121.3(4)
C11 C10 H10A 119.4
C9 C10 H10A 119.4
C12 C11 C10 118.5(4)
C12 C11 H11A 120.8
C10 C11 H11A 120.8
C11 C12 C13 121.6(4)
C11 C12 H12A 119.2
C13 C12 H12A 119.2
C12 C13 C8 120.1(4)
C12 C13 H13A 119.9
C8 C13 H13A 119.9
C15 C14 C19 118.2(4)
C15 C14 C1 117.8(4)
C19 C14 C1 124.0(4)
C16 C15 O2 117.4(4)
C16 C15 C14 122.1(4)
O2 C15 C14 120.5(4)
C15 C16 C17 118.4(4)
C15 C16 H16A 120.8
C17 C16 H16A 120.8
C18 C17 C16 120.8(4)
C18 C17 H17A 119.6
C16 C17 H17A 119.6
C19 C18 C17 120.1(4)
C19 C18 H18A 119.9
C17 C18 H18A 119.9
C18 C19 C14 120.4(4)
C18 C19 H19A 119.8
C14 C19 H19A 119.8
N2 C20 C26 109.2(3)
N2 C20 C32 108.4(3)
C26 C20 C32 115.2(4)
N2 C20 H20A 107.9
C26 C20 H20A 107.9
C32 C20 H20A 107.9
O3 C21 C22 115.4(4)
O3 C21 C26 122.7(4)
C22 C21 C26 121.9(4)
C23 C22 C21 119.0(5)
C23 C22 H22A 120.5
C21 C22 H22A 120.5
C24 C23 C22 120.5(5)
C24 C23 H23A 119.7
C22 C23 H23A 119.7
C23 C24 C25 119.9(5)
C23 C24 H24A 120.0
C25 C24 H24A 120.0
C24 C25 C26 121.5(5)
C24 C25 H25A 119.2
C26 C25 H25A 119.2
C21 C26 C25 117.1(4)
C21 C26 C20 121.7(4)
C25 C26 C20 121.1(4)
C28 C27 O4 118.2(4)
C28 C27 C32 121.6(4)
O4 C27 C32 120.2(4)
C29 C28 C27 119.1(5)
C29 C28 H28A 120.4
C27 C28 H28A 120.4
C30 C29 C28 120.5(5)
C30 C29 H29A 119.7
C28 C29 H29A 119.7
C29 C30 C31 120.1(5)
C29 C30 H30A 120.0
C31 C30 H30A 120.0
C32 C31 C30 120.5(5)
C32 C31 H31A 119.8
C30 C31 H31A 119.8
C31 C32 C27 118.3(4)
C31 C32 C20 124.4(4)
C27 C32 C20 117.3(4)
C34 C33 C38 119.4(4)
C34 C33 N2 122.3(4)
C38 C33 N2 118.3(4)
C33 C34 C35 120.2(4)
C33 C34 H34A 119.9
C35 C34 H34A 119.9
C34 C35 C36 119.6(4)
C34 C35 H35A 120.2
C36 C35 H35A 120.2
C37 C36 C35 120.0(4)
C37 C36 H36A 120.0
C35 C36 H36A 120.0
C36 C37 C38 120.4(4)
C36 C37 H37A 119.8
C38 C37 H37A 119.8
C37 C38 C33 120.4(4)
C37 C38 H38A 119.8
C33 C38 H38A 119.8
N3 C39 C51 107.5(3)
N3 C39 C45 109.0(3)
C51 C39 C45 115.0(3)
N3 C39 H39A 108.4
C51 C39 H39A 108.4
C45 C39 H39A 108.4
C45 C40 C41 121.8(4)
C45 C40 O5 122.5(4)
C41 C40 O5 115.7(4)
C42 C41 C40 119.0(4)
C42 C41 H41A 120.5
C40 C41 H41A 120.5
C43 C42 C41 120.4(4)
C43 C42 H42A 119.8
C41 C42 H42A 119.8
C42 C43 C44 120.6(4)
C42 C43 H43A 119.7
C44 C43 H43A 119.7
C43 C44 C45 120.7(5)
C43 C44 H44A 119.7
C45 C44 H44A 119.7
C40 C45 C44 117.5(4)
C40 C45 C39 122.3(4)
C44 C45 C39 120.1(4)
C51 C46 O6 120.4(4)
C51 C46 C47 122.2(4)
O6 C46 C47 117.4(4)
C48 C47 C46 118.7(4)
C48 C47 H47A 120.7
C46 C47 H47A 120.7
C47 C48 C49 119.8(4)
C47 C48 H48A 120.1
C49 C48 H48A 120.1
C50 C49 C48 120.2(5)
C50 C49 H49A 119.9
C48 C49 H49A 119.9
C49 C50 C51 121.0(4)
C49 C50 H50A 119.5
C51 C50 H50A 119.5
C46 C51 C50 118.0(4)
C46 C51 C39 117.9(4)
C50 C51 C39 123.9(4)
C57 C52 C53 119.3(4)
C57 C52 N3 122.8(3)
C53 C52 N3 117.8(3)
C54 C53 C52 119.4(4)
C54 C53 H53A 120.3
C52 C53 H53A 120.3
C55 C54 C53 121.2(4)
C55 C54 H54A 119.4
C53 C54 H54A 119.4
C54 C55 C56 119.4(4)
C54 C55 H55A 120.3
C56 C55 H55A 120.3
C57 C56 C55 120.6(4)
C57 C56 H56A 119.7
C55 C56 H56A 119.7
C56 C57 C52 120.1(4)
C56 C57 H57A 119.9
C52 C57 H57A 119.9
N4 C58 C64 108.3(3)
N4 C58 C70 110.1(4)
C64 C58 C70 112.4(3)
N4 C58 H58A 108.7
C64 C58 H58A 108.7
C70 C58 H58A 108.7
C60 C59 C64 122.5(4)
C60 C59 O7 118.1(4)
C64 C59 O7 119.3(4)
C59 C60 C61 118.1(5)
C59 C60 H60A 121.0
C61 C60 H60A 121.0
C62 C61 C60 121.0(5)
C62 C61 H61A 119.5
C60 C61 H61A 119.5
C61 C62 C63 120.3(4)
C61 C62 H62A 119.8
C63 C62 H62A 119.8
C62 C63 C64 120.6(5)
C62 C63 H63A 119.7
C64 C63 H63A 119.7
C63 C64 C59 117.5(4)
C63 C64 C58 125.2(4)
C59 C64 C58 117.3(4)
C70 C65 O8 122.6(4)
C70 C65 C66 122.5(4)
O8 C65 C66 114.9(4)
C65 C66 C67 118.1(5)
C65 C66 H66A 121.0
C67 C66 H66A 121.0
C68 C67 C66 120.3(5)
C68 C67 H67A 119.9
C66 C67 H67A 119.9
C69 C68 C67 120.2(5)
C69 C68 H68A 119.9
C67 C68 H68A 119.9
C68 C69 C70 121.0(5)
C68 C69 H69A 119.5
C70 C69 H69A 119.5
C65 C70 C69 117.9(4)
C65 C70 C58 122.7(4)
C69 C70 C58 119.3(4)
C76 C71 C72 119.1(4)
C76 C71 N4 120.6(4)
C72 C71 N4 120.1(4)
C73 C72 C71 120.1(4)
C73 C72 H72A 120.0
C71 C72 H72A 120.0
C74 C73 C72 121.1(5)
C74 C73 H73A 119.5
C72 C73 H73A 119.5
C73 C74 C75 119.0(5)
C73 C74 H74A 120.5
C75 C74 H74A 120.5
C74 C75 C76 121.1(5)
C74 C75 H75A 119.4
C76 C75 H75A 119.4
C75 C76 C71 119.5(5)
C75 C76 H76A 120.2
C71 C76 H76A 120.2
C2S C1S C6S 120.0
C2S C1S C7S 120.4(4)
C6S C1S C7S 119.4(4)
C1S C2S C3S 120.0
C1S C2S H2SA 120.0
C3S C2S H2SA 120.0
C2S C3S C4S 120.0
C2S C3S H3SA 120.0
C4S C3S H3SA 120.0
C5S C4S C3S 120.0
C5S C4S H4SA 120.0
C3S C4S H4SA 120.0
C4S C5S C6S 120.0
C4S C5S H5SA 120.0
C6S C5S H5SA 120.0
C5S C6S C1S 120.0
C5S C6S H6SA 120.0
C1S C6S H6SA 120.0
C1S C7S H7SA 109.5
C1S C7S H7SB 109.5
H7SA C7S H7SB 109.5
C1S C7S H7SC 109.5
H7SA C7S H7SC 109.5
H7SB C7S H7SC 109.5
C2X C1X C6X 120.0
C2X C1X C7X 120.9(5)
C6X C1X C7X 118.8(5)
C3X C2X C1X 120.0
C3X C2X H2XA 120.0
C1X C2X H2XA 120.0
C2X C3X C4X 120.0
C2X C3X H3XA 120.0
C4X C3X H3XA 120.0
C5X C4X C3X 120.0
C5X C4X H4XA 120.0
C3X C4X H4XA 120.0
C6X C5X C4X 120.0
C6X C5X H5XA 120.0
C4X C5X H5XA 120.0
C5X C6X C1X 120.0
C5X C6X H6XA 120.0
C1X C6X H6XA 120.0
C1X C7X H7XA 109.5
C1X C7X H7XB 109.5
H7XA C7X H7XB 109.5
C1X C7X H7XC 109.5
H7XA C7X H7XC 109.5
H7XB C7X H7XC 109.5

loop_
_geom_bond_atom_site_label_1
_geom_bond_atom_site_label_2
_geom_bond_distance
Rh1 P1 2.1349(11)
Rh1 P2 2.1386(10)
Rh1 Cl2 2.4002(10)
Rh1 Cl1 2.4092(9)
Rh1 Rh2 3.1835(5)
Rh2 P3 2.1355(10)
Rh2 P4 2.1397(11)
Rh2 Cl1 2.3998(10)
Rh2 Cl2 2.4053(10)
P1 O1 1.605(3)
P1 O2 1.640(3)
P1 N1 1.683(3)
P2 O3 1.624(3)
P2 O4 1.636(3)
P2 N2 1.648(3)
P3 O5 1.619(3)
P3 O6 1.644(3)
P3 N3 1.660(3)
P4 O8 1.613(3)
P4 O7 1.636(3)
P4 N4 1.664(3)
O1 C2 1.392(5)
O2 C15 1.383(5)
O3 C21 1.389(5)
O4 C27 1.382(5)
O5 C40 1.391(5)
O6 C46 1.384(5)
O7 C59 1.400(5)
O8 C65 1.386(5)
N1 C8 1.419(5)
N1 C1 1.475(5)
N2 C33 1.432(5)
N2 C20 1.489(5)
N3 C52 1.431(5)
N3 C39 1.494(5)
N4 C71 1.425(5)
N4 C58 1.483(5)
C1 C7 1.510(6)
C1 C14 1.516(6)
C1 H1A 1.0000
C2 C7 1.376(6)
C2 C3 1.391(6)
C3 C4 1.380(7)
C3 H3A 0.9500
C4 C5 1.380(8)
C4 H4A 0.9500
C5 C6 1.381(7)
C5 H5A 0.9500
C6 C7 1.392(6)
C6 H6A 0.9500
C8 C13 1.390(6)
C8 C9 1.392(6)
C9 C10 1.381(6)
C9 H9A 0.9500
C10 C11 1.369(6)
C10 H10A 0.9500
C11 C12 1.366(7)
C11 H11A 0.9500
C12 C13 1.386(6)
C12 H12A 0.9500
C13 H13A 0.9500
C14 C15 1.392(6)
C14 C19 1.394(6)
C15 C16 1.377(6)
C16 C17 1.384(7)
C16 H16A 0.9500
C17 C18 1.383(7)
C17 H17A 0.9500
C18 C19 1.377(7)
C18 H18A 0.9500
C19 H19A 0.9500
C20 C26 1.509(6)
C20 C32 1.512(6)
C20 H20A 1.0000
C21 C22 1.389(6)
C21 C26 1.392(7)
C22 C23 1.377(7)
C22 H22A 0.9500
C23 C24 1.374(8)
C23 H23A 0.9500
C24 C25 1.378(8)
C24 H24A 0.9500
C25 C26 1.393(6)
C25 H25A 0.9500
C27 C28 1.379(6)
C27 C32 1.390(6)
C28 C29 1.376(7)
C28 H28A 0.9500
C29 C30 1.371(8)
C29 H29A 0.9500
C30 C31 1.391(8)
C30 H30A 0.9500
C31 C32 1.379(6)
C31 H31A 0.9500
C33 C34 1.380(6)
C33 C38 1.385(5)
C34 C35 1.390(6)
C34 H34A 0.9500
C35 C36 1.393(7)
C35 H35A 0.9500
C36 C37 1.366(7)
C36 H36A 0.9500
C37 C38 1.380(6)
C37 H37A 0.9500
C38 H38A 0.9500
C39 C51 1.512(6)
C39 C45 1.529(6)
C39 H39A 1.0000
C40 C45 1.380(6)
C40 C41 1.384(6)
C41 C42 1.377(6)
C41 H41A 0.9500
C42 C43 1.354(7)
C42 H42A 0.9500
C43 C44 1.380(7)
C43 H43A 0.9500
C44 C45 1.395(6)
C44 H44A 0.9500
C46 C51 1.376(6)
C46 C47 1.395(6)
C47 C48 1.384(7)
C47 H47A 0.9500
C48 C49 1.390(8)
C48 H48A 0.9500
C49 C50 1.377(7)
C49 H49A 0.9500
C50 C51 1.389(6)
C50 H50A 0.9500
C52 C57 1.384(5)
C52 C53 1.399(5)
C53 C54 1.387(6)
C53 H53A 0.9500
C54 C55 1.366(7)
C54 H54A 0.9500
C55 C56 1.383(6)
C55 H55A 0.9500
C56 C57 1.382(6)
C56 H56A 0.9500
C57 H57A 0.9500
C58 C64 1.509(6)
C58 C70 1.515(6)
C58 H58A 1.0000
C59 C60 1.377(6)
C59 C64 1.398(6)
C60 C61 1.389(7)
C60 H60A 0.9500
C61 C62 1.369(8)
C61 H61A 0.9500
C62 C63 1.383(8)
C62 H62A 0.9500
C63 C64 1.391(6)
C63 H63A 0.9500
C65 C70 1.375(7)
C65 C66 1.390(6)
C66 C67 1.395(7)
C66 H66A 0.9500
C67 C68 1.382(9)
C67 H67A 0.9500
C68 C69 1.373(8)
C68 H68A 0.9500
C69 C70 1.394(6)
C69 H69A 0.9500
C71 C76 1.386(6)
C71 C72 1.397(6)
C72 C73 1.371(6)
C72 H72A 0.9500
C73 C74 1.371(8)
C73 H73A 0.9500
C74 C75 1.378(8)
C74 H74A 0.9500
C75 C76 1.383(7)
C75 H75A 0.9500
C76 H76A 0.9500
C1S C2S 1.3900
C1S C6S 1.3900
C1S C7S 1.503(9)
C2S C3S 1.3900
C2S H2SA 0.9500
C3S C4S 1.3900
C3S H3SA 0.9500
C4S C5S 1.3900
C4S H4SA 0.9500
C5S C6S 1.3900
C5S H5SA 0.9500
C6S H6SA 0.9500
C7S H7SA 0.9800
C7S H7SB 0.9800
C7S H7SC 0.9800
C1X C2X 1.3900
C1X C6X 1.3900
C1X C7X 1.482(10)
C2X C3X 1.3900
C2X H2XA 0.9500
C3X C4X 1.3900
C3X H3XA 0.9500
C4X C5X 1.3900
C4X H4XA 0.9500
C5X C6X 1.3900
C5X H5XA 0.9500
C6X H6XA 0.9500
C7X H7XA 0.9800
C7X H7XB 0.9800
C7X H7XC 0.9800

loop_
_geom_torsion_atom_site_label_1
_geom_torsion_atom_site_label_2
_geom_torsion_atom_site_label_3
_geom_torsion_atom_site_label_4
_geom_torsion
O2 P1 O1 C2 -68.2(3)
N1 P1 O1 C2 35.3(3)
Rh1 P1 O1 C2 167.2(3)
O1 P1 O2 C15 105.1(3)
N1 P1 O2 C15 1.7(4)
Rh1 P1 O2 C15 -135.6(3)
O4 P2 O3 C21 71.8(3)
N2 P2 O3 C21 -32.4(3)
Rh1 P2 O3 C21 -166.6(3)
O3 P2 O4 C27 -109.4(3)
N2 P2 O4 C27 -6.3(3)
Rh1 P2 O4 C27 127.5(3)
O6 P3 O5 C40 70.3(3)
N3 P3 O5 C40 -34.0(3)
Rh2 P3 O5 C40 -169.4(2)
O5 P3 O6 C46 -111.0(3)
N3 P3 O6 C46 -7.8(3)
Rh2 P3 O6 C46 127.9(3)
O8 P4 O7 C59 109.5(3)
N4 P4 O7 C59 6.6(4)
Rh2 P4 O7 C59 -132.6(3)
O7 P4 O8 C65 -66.2(3)
N4 P4 O8 C65 37.5(3)
Rh2 P4 O8 C65 170.5(3)
O1 P1 N1 C8 148.2(3)
O2 P1 N1 C8 -109.9(3)
Rh1 P1 N1 C8 24.4(4)
O1 P1 N1 C1 -57.5(3)
O2 P1 N1 C1 44.5(3)
Rh1 P1 N1 C1 178.7(2)
O3 P2 N2 C33 -141.5(3)
O4 P2 N2 C33 116.4(3)
Rh1 P2 N2 C33 -11.8(4)
O3 P2 N2 C20 60.3(3)
O4 P2 N2 C20 -41.8(3)
Rh1 P2 N2 C20 -170.0(2)
O5 P3 N3 C52 -148.0(3)
O6 P3 N3 C52 110.3(3)
Rh2 P3 N3 C52 -18.7(4)
O5 P3 N3 C39 60.7(3)
O6 P3 N3 C39 -41.0(3)
Rh2 P3 N3 C39 -170.0(2)
O8 P4 N4 C71 136.0(4)
O7 P4 N4 C71 -122.5(4)
Rh2 P4 N4 C71 12.6(4)
O8 P4 N4 C58 -60.2(3)
O7 P4 N4 C58 41.3(3)
Rh2 P4 N4 C58 176.4(2)
C8 N1 C1 C7 -149.3(3)
P1 N1 C1 C7 54.7(4)
C8 N1 C1 C14 88.1(4)
P1 N1 C1 C14 -67.9(4)
P1 O1 C2 C7 -10.1(5)
P1 O1 C2 C3 171.2(3)
C7 C2 C3 C4 0.1(7)
O1 C2 C3 C4 178.8(4)
C2 C3 C4 C5 -0.3(7)
C3 C4 C5 C6 -0.2(8)
C4 C5 C6 C7 1.0(7)
C3 C2 C7 C6 0.7(6)
O1 C2 C7 C6 -178.0(4)
C3 C2 C7 C1 -179.9(4)
O1 C2 C7 C1 1.5(6)
C5 C6 C7 C2 -1.2(6)
C5 C6 C7 C1 179.4(4)
N1 C1 C7 C2 -25.3(5)
C14 C1 C7 C2 95.5(5)
N1 C1 C7 C6 154.2(4)
C14 C1 C7 C6 -85.0(4)
C1 N1 C8 C13 -12.8(6)
P1 N1 C8 C13 140.1(4)
C1 N1 C8 C9 164.3(4)
P1 N1 C8 C9 -42.8(5)
C13 C8 C9 C10 0.2(6)
N1 C8 C9 C10 -177.0(4)
C8 C9 C10 C11 2.9(7)
C9 C10 C11 C12 -3.0(7)
C10 C11 C12 C13 0.1(7)
C11 C12 C13 C8 3.0(7)
C9 C8 C13 C12 -3.1(6)
N1 C8 C13 C12 174.1(4)
N1 C1 C14 C15 43.2(5)
C7 C1 C14 C15 -79.1(5)
N1 C1 C14 C19 -135.5(4)
C7 C1 C14 C19 102.1(5)
P1 O2 C15 C16 155.1(3)
P1 O2 C15 C14 -25.9(6)
C19 C14 C15 C16 0.8(7)
C1 C14 C15 C16 -178.0(4)
C19 C14 C15 O2 -178.2(4)
C1 C14 C15 O2 3.0(6)
O2 C15 C16 C17 177.9(4)
C14 C15 C16 C17 -1.1(7)
C15 C16 C17 C18 0.8(7)
C16 C17 C18 C19 -0.4(8)
C17 C18 C19 C14 0.1(8)
C15 C14 C19 C18 -0.3(7)
C1 C14 C19 C18 178.4(4)
C33 N2 C20 C26 140.6(4)
P2 N2 C20 C26 -59.2(4)
C33 N2 C20 C32 -93.1(4)
P2 N2 C20 C32 67.1(4)
P2 O3 C21 C22 -175.8(3)
P2 O3 C21 C26 4.4(6)
O3 C21 C22 C23 179.5(4)
C26 C21 C22 C23 -0.7(7)
C21 C22 C23 C24 -0.7(8)
C22 C23 C24 C25 1.7(8)
C23 C24 C25 C26 -1.3(8)
O3 C21 C26 C25 -179.2(4)
C22 C21 C26 C25 1.0(7)
O3 C21 C26 C20 1.8(6)
C22 C21 C26 C20 -178.0(4)
C24 C25 C26 C21 0.0(7)
C24 C25 C26 C20 179.0(4)
N2 C20 C26 C21 25.8(5)
C32 C20 C26 C21 -96.5(5)
N2 C20 C26 C25 -153.2(4)
C32 C20 C26 C25 84.5(5)
P2 O4 C27 C28 -149.8(3)
P2 O4 C27 C32 31.4(5)
O4 C27 C28 C29 -177.1(4)
C32 C27 C28 C29 1.7(6)
C27 C28 C29 C30 -0.9(7)
C28 C29 C30 C31 -0.3(8)
C29 C30 C31 C32 0.6(8)
C30 C31 C32 C27 0.2(7)
C30 C31 C32 C20 -176.4(4)
C28 C27 C32 C31 -1.4(6)
O4 C27 C32 C31 177.4(4)
C28 C27 C32 C20 175.5(4)
O4 C27 C32 C20 -5.7(6)
N2 C20 C32 C31 134.4(4)
C26 C20 C32 C31 -102.9(5)
N2 C20 C32 C27 -42.3(5)
C26 C20 C32 C27 80.5(5)
C20 N2 C33 C34 113.4(5)
P2 N2 C33 C34 -43.8(6)
C20 N2 C33 C38 -65.2(5)
P2 N2 C33 C38 137.6(4)
C38 C33 C34 C35 1.6(7)
N2 C33 C34 C35 -177.0(4)
C33 C34 C35 C36 1.6(7)
C34 C35 C36 C37 -2.3(8)
C35 C36 C37 C38 -0.2(8)
C36 C37 C38 C33 3.5(7)
C34 C33 C38 C37 -4.1(7)
N2 C33 C38 C37 174.5(4)
C52 N3 C39 C51 -86.6(4)
P3 N3 C39 C51 67.5(4)
C52 N3 C39 C45 148.1(3)
P3 N3 C39 C45 -57.8(4)
P3 O5 C40 C45 5.4(5)
P3 O5 C40 C41 -175.5(3)
C45 C40 C41 C42 -1.2(6)
O5 C40 C41 C42 179.7(4)
C40 C41 C42 C43 2.3(6)
C41 C42 C43 C44 -2.3(7)
C42 C43 C44 C45 1.1(7)
C41 C40 C45 C44 0.0(6)
O5 C40 C45 C44 179.1(4)
C41 C40 C45 C39 -176.5(4)
O5 C40 C45 C39 2.5(6)
C43 C44 C45 C40 0.0(6)
C43 C44 C45 C39 176.6(4)
N3 C39 C45 C40 24.3(5)
C51 C39 C45 C40 -96.5(5)
N3 C39 C45 C44 -152.2(4)
C51 C39 C45 C44 87.0(5)
P3 O6 C46 C51 32.1(5)
P3 O6 C46 C47 -149.0(3)
C51 C46 C47 C48 -0.3(6)
O6 C46 C47 C48 -179.2(4)
C46 C47 C48 C49 -0.2(7)
C47 C48 C49 C50 -0.3(8)
C48 C49 C50 C51 1.5(8)
O6 C46 C51 C50 -179.7(4)
C47 C46 C51 C50 1.4(6)
O6 C46 C51 C39 -4.6(5)
C47 C46 C51 C39 176.6(4)
C49 C50 C51 C46 -2.0(7)
C49 C50 C51 C39 -176.9(4)
N3 C39 C51 C46 -44.3(5)
C45 C39 C51 C46 77.3(4)
N3 C39 C51 C50 130.5(4)
C45 C39 C51 C50 -107.8(5)
C39 N3 C52 C57 112.3(4)
P3 N3 C52 C57 -38.0(5)
C39 N3 C52 C53 -65.8(5)
P3 N3 C52 C53 143.8(3)
C57 C52 C53 C54 -1.1(7)
N3 C52 C53 C54 177.1(4)
C52 C53 C54 C55 0.6(8)
C53 C54 C55 C56 0.9(8)
C54 C55 C56 C57 -2.1(8)
C55 C56 C57 C52 1.6(7)
C53 C52 C57 C56 0.0(6)
N3 C52 C57 C56 -178.1(4)
C71 N4 C58 C64 96.7(4)
P4 N4 C58 C64 -68.4(4)
C71 N4 C58 C70 -140.0(4)
P4 N4 C58 C70 54.9(4)
P4 O7 C59 C60 152.2(3)
P4 O7 C59 C64 -29.3(5)
C64 C59 C60 C61 1.5(7)
O7 C59 C60 C61 179.9(4)
C59 C60 C61 C62 -0.9(7)
C60 C61 C62 C63 0.0(8)
C61 C62 C63 C64 0.3(8)
C62 C63 C64 C59 0.3(7)
C62 C63 C64 C58 178.5(4)
C60 C59 C64 C63 -1.2(7)
O7 C59 C64 C63 -179.6(4)
C60 C59 C64 C58 -179.6(4)
O7 C59 C64 C58 2.0(6)
N4 C58 C64 C63 -132.7(5)
C70 C58 C64 C63 105.4(5)
N4 C58 C64 C59 45.6(5)
C70 C58 C64 C59 -76.3(5)
P4 O8 C65 C70 -10.4(6)
P4 O8 C65 C66 170.8(3)
C70 C65 C66 C67 0.3(8)
O8 C65 C66 C67 179.1(5)
C65 C66 C67 C68 -0.4(8)
C66 C67 C68 C69 0.3(9)
C67 C68 C69 C70 0.0(8)
O8 C65 C70 C69 -178.8(4)
C66 C65 C70 C69 -0.1(7)
O8 C65 C70 C58 -0.6(7)
C66 C65 C70 C58 178.1(4)
C68 C69 C70 C65 -0.1(7)
C68 C69 C70 C58 -178.3(5)
N4 C58 C70 C65 -22.5(6)
C64 C58 C70 C65 98.3(5)
N4 C58 C70 C69 155.6(4)
C64 C58 C70 C69 -83.6(5)
C58 N4 C71 C76 -21.4(6)
P4 N4 C71 C76 141.5(4)
C58 N4 C71 C72 153.3(4)
P4 N4 C71 C72 -43.8(5)
C76 C71 C72 C73 0.9(7)
N4 C71 C72 C73 -173.9(4)
C71 C72 C73 C74 1.4(7)
C72 C73 C74 C75 -1.4(8)
C73 C74 C75 C76 -0.8(8)
C74 C75 C76 C71 3.0(8)
C72 C71 C76 C75 -3.0(7)
N4 C71 C76 C75 171.7(4)
C6S C1S C2S C3S 0.0
C7S C1S C2S C3S 174.8(8)
C1S C2S C3S C4S 0.0
C2S C3S C4S C5S 0.0
C3S C4S C5S C6S 0.0
C4S C5S C6S C1S 0.0
C2S C1S C6S C5S 0.0
C7S C1S C6S C5S -174.9(8)
C6X C1X C2X C3X 0.0
C7X C1X C2X C3X -173.7(12)
C1X C2X C3X C4X 0.0
C2X C3X C4X C5X 0.0
C3X C4X C5X C6X 0.0
C4X C5X C6X C1X 0.0
C2X C1X C6X C5X 0.0
C7X C1X C6X C5X 173.9(12)
